data_7114191
loop_
_publ_author_name
'Nurco, Daniel J.'
'Smith, Kevin M.'
'Fajer, Jack'

_publ_section_title
;
 Conformational landscape surfing induced by off-on \p--\p stacking in
 a porphyrin--quinone dyad
;
_journal_issue 24
_journal_name_full 'Chemical Communications'
_journal_page_first 2982
_journal_paper_doi 10.1039/b209238g
_journal_year 2002
_chemical_formula_moiety '2[C51 H13 Cl2 F15 N6 Ni O2], 1.5[C6 H14]'
_chemical_formula_sum 'C111 H47 Cl4 F30 N12 Ni2 O4'
_chemical_formula_weight 2468
_chemical_name_common 'Ni PQ'
_chemical_name_systematic ?
_space_group_IT_number 15
_symmetry_cell_setting monoclinic
_symmetry_space_group_name_Hall '-C 2yc'
_symmetry_space_group_name_H-M 'C 1 2/c 1'
_atom_sites_solution_hydrogens geom
_atom_sites_solution_primary direct
_atom_sites_solution_secondary difmap
_audit_creation_method SHELXL-97
_cell_angle_alpha 90.00
_cell_angle_beta 100.047(4)
_cell_angle_gamma 90.00
_cell_formula_units_Z 8
_cell_length_a 31.037(5)
_cell_length_b 22.693(4)
_cell_length_c 30.799(5)
_cell_measurement_reflns_used 5969
_cell_measurement_temperature 91(2)
_cell_measurement_theta_max 22.09
_cell_measurement_theta_min 2.24
_cell_volume 21360(6)
_computing_cell_refinement 'Bruker SAINT'
_computing_data_collection 'Bruker SMART'
_computing_data_reduction 'Bruker SAINT'
_computing_molecular_graphics 'SHELXTL 5, XP (Sheldrick, 1994)'
_computing_publication_material 'SHELXL-97 (Sheldrick, 1997)'
_computing_structure_refinement 'SHELXL-97 (Sheldrick, 1997)'
_computing_structure_solution 'SHELXS-97 (Sheldrick, 1990)'
_diffrn_ambient_temperature 91(2)
_diffrn_detector_area_resol_mean 8.3
_diffrn_measured_fraction_theta_full 0.997
_diffrn_measured_fraction_theta_max 0.997
_diffrn_measurement_device_type 'Bruker SMART 1000'
_diffrn_measurement_method \w
_diffrn_radiation_monochromator graphite
_diffrn_radiation_source 'normal-focus sealed tube'
_diffrn_radiation_type MoK\a
_diffrn_radiation_wavelength 0.71073
_diffrn_reflns_av_R_equivalents 0.2375
_diffrn_reflns_av_sigmaI/netI 0.0700
_diffrn_reflns_limit_h_max 32
_diffrn_reflns_limit_h_min -33
_diffrn_reflns_limit_k_max 24
_diffrn_reflns_limit_k_min 0
_diffrn_reflns_limit_l_max 33
_diffrn_reflns_limit_l_min 0
_diffrn_reflns_number 13875
_diffrn_reflns_theta_full 22.46
_diffrn_reflns_theta_max 22.46
_diffrn_reflns_theta_min 1.34
_diffrn_standards_decay_% <0.1
_diffrn_standards_interval_count
;
50 frames measured at the beginning and end of the data collection.
;
_exptl_absorpt_coefficient_mu 0.56
_exptl_absorpt_correction_T_max 0.8491
_exptl_absorpt_correction_T_min 0.7657
_exptl_absorpt_correction_type none
_exptl_crystal_colour 'dark purple'
_exptl_crystal_density_diffrn 1.535
_exptl_crystal_density_method 'not measured'
_exptl_crystal_description block
_exptl_crystal_F_000 9690
_exptl_crystal_size_max 0.50
_exptl_crystal_size_mid 0.40
_exptl_crystal_size_min 0.30
_refine_diff_density_max 1.028
_refine_diff_density_min -0.702
_refine_diff_density_rms 0.139
_refine_ls_extinction_method none
_refine_ls_goodness_of_fit_ref 1.111
_refine_ls_hydrogen_treatment mixed
_refine_ls_matrix_type full
_refine_ls_number_parameters 1248
_refine_ls_number_reflns 13875
_refine_ls_number_restraints 56
_refine_ls_restrained_S_all 1.112
_refine_ls_R_factor_all 0.1741
_refine_ls_R_factor_gt 0.1233
_refine_ls_shift/su_max 0.001
_refine_ls_shift/su_mean 0.001
_refine_ls_structure_factor_coef Fsqd
_refine_ls_weighting_details 'calc w=1/[\s^2^(Fo^2^)+(0.1069P)^2^+778.6161P] where P=(Fo^2^+2Fc^2^)/3'
_refine_ls_weighting_scheme calc
_refine_ls_wR_factor_gt 0.3019
_refine_ls_wR_factor_ref 0.3487
_reflns_number_gt 9065
_reflns_number_total 13875
_reflns_threshold_expression >2sigma(I)
_cod_data_source_file b209238g.txt
_cod_data_source_block djn202ll
_cod_original_cell_volume 21359(6)
_cod_original_sg_symbol_H-M 'C 2/c'
_cod_database_code 7114191

loop_
_symmetry_equiv_pos_as_xyz
'x, y, z'
'-x, y, -z+1/2'
'x+1/2, y+1/2, z'
'-x+1/2, y+1/2, -z+1/2'
'-x, -y, -z'
'x, -y, z-1/2'
'-x+1/2, -y+1/2, -z'
'x+1/2, -y+1/2, z-1/2'

loop_
_atom_site_label
_atom_site_type_symbol
_atom_site_fract_x
_atom_site_fract_y
_atom_site_fract_z
_atom_site_U_iso_or_equiv
_atom_site_adp_type
_atom_site_occupancy
_atom_site_symmetry_multiplicity
_atom_site_calc_flag
_atom_site_refinement_flags
_atom_site_disorder_assembly
_atom_site_disorder_group
Ni1 Ni -0.10883(5) -0.01418(8) 0.30058(5) 0.0397(5) Uani 1 1 d . . .
N1 N -0.0713(3) -0.0807(5) 0.3194(3) 0.035(2) Uani 1 1 d U . .
C1 C -0.0270(4) -0.0827(6) 0.3242(4) 0.040(3) Uani 1 1 d . . .
F1 F -0.1276(3) -0.1900(3) 0.4170(2) 0.056(2) Uani 1 1 d . . .
Cl1 Cl 0.01458(15) -0.0783(2) 0.56736(13) 0.0761(13) Uani 1 1 d . . .
O1 O 0.0020(4) -0.1040(5) 0.4728(3) 0.058(3) Uani 1 1 d . . .
Cl2 Cl 0.08006(16) 0.0291(2) 0.59085(13) 0.0797(14) Uani 1 1 d . . .
O2 O 0.1203(4) 0.0656(5) 0.5168(3) 0.073(3) Uani 1 1 d . . .
N2 N -0.1591(3) -0.0652(5) 0.2940(3) 0.038(3) Uani 1 1 d . . .
F2 F -0.1399(3) -0.3025(4) 0.4410(3) 0.068(2) Uani 1 1 d . . .
C2 C -0.0111(5) -0.1420(6) 0.3355(5) 0.051(4) Uani 1 1 d . . .
H2 H 0.0184 -0.1551 0.3393 0.062 Uiso 1 1 calc R . .
N3 N -0.1460(3) 0.0520(5) 0.2779(4) 0.042(3) Uani 1 1 d . . .
F3 F -0.1527(3) -0.3898(4) 0.3784(4) 0.079(3) Uani 1 1 d . . .
C3 C -0.0469(5) -0.1751(7) 0.3397(5) 0.053(4) Uani 1 1 d . . .
H3 H -0.0471 -0.2154 0.3479 0.063 Uiso 1 1 calc R . .
N4 N -0.0580(3) 0.0375(5) 0.3099(3) 0.042(3) Uani 1 1 d . . .
C4 C -0.0841(4) -0.1369(6) 0.3295(4) 0.041(3) Uani 1 1 d . . .
F4 F -0.1554(3) -0.3612(4) 0.2921(3) 0.086(3) Uani 1 1 d . . .
N5 N 0.0454(3) -0.0707(4) 0.4110(3) 0.033(2) Uani 1 1 d D . .
H5A H 0.024(3) -0.097(4) 0.412(4) 0.040 Uiso 1 1 d D . .
F5 F -0.1424(3) -0.2497(4) 0.2686(3) 0.076(3) Uani 1 1 d . . .
C5 C -0.1261(5) -0.1555(6) 0.3283(4) 0.045(4) Uani 1 1 d . . .
C5A C -0.13440(13) -0.21725(18) 0.34223(17) 0.044(3) Uani 1 1 d G . .
C5B C -0.13353(14) -0.2315(2) 0.38627(18) 0.045(3) Uani 1 1 d G . .
C5C C -0.13958(16) -0.2895(2) 0.3983(2) 0.049(4) Uani 1 1 d G . .
C5D C -0.14650(17) -0.33333(19) 0.3663(3) 0.069(5) Uani 1 1 d G . .
C5E C -0.14736(16) -0.31911(18) 0.3223(2) 0.056(4) Uani 1 1 d G . .
C5F C -0.14131(14) -0.26107(19) 0.3102(2) 0.059(4) Uani 1 1 d G . .
F6 F -0.28349(15) 0.0373(2) 0.2953(2) 0.078(3) Uani 1 1 d G . .
N6 N 0.11683(17) 0.0637(4) 0.4048(4) 0.064(4) Uani 1 1 d G . .
C6 C -0.16217(12) -0.12096(19) 0.31022(14) 0.040(3) Uani 1 1 d G . .
F7 F -0.36822(15) 0.0346(3) 0.2574(3) 0.090(3) Uani 1 1 d G . .
C7 C -0.20564(12) -0.14317(19) 0.30256(15) 0.051(4) Uani 1 1 d G . .
H7 H -0.2155 -0.1797 0.3123 0.062 Uiso 1 1 calc R . .
C8 C -0.2303(4) -0.1006(6) 0.2782(5) 0.047(3) Uani 1 1 d U . .
H8 H -0.2607 -0.1024 0.2668 0.056 Uiso 1 1 calc R . .
F8 F -0.3914(3) 0.0007(4) 0.1725(4) 0.084(3) Uani 1 1 d . . .
F9 F -0.3284(3) -0.0320(5) 0.1253(3) 0.089(3) Uani 1 1 d . . .
C9 C -0.2013(4) -0.0529(6) 0.2731(4) 0.045(3) Uani 1 1 d . . .
F10 F -0.2439(3) -0.0316(4) 0.1636(3) 0.064(2) Uani 1 1 d . . .
C10 C -0.2144(4) -0.0014(6) 0.2531(4) 0.045(3) Uani 1 1 d . . .
C10A C -0.26174(16) 0.0036(2) 0.23053(18) 0.054(4) Uani 1 1 d G . .
C10B C -0.29369(17) 0.0201(3) 0.2547(2) 0.055(4) Uani 1 1 d G . .
C10C C -0.33760(16) 0.0184(3) 0.2352(3) 0.066(5) Uani 1 1 d G . .
C10D C -0.34956(17) 0.0002(3) 0.1917(3) 0.057(4) Uani 1 1 d GU . .
C10E C -0.3176(2) -0.0162(3) 0.1676(2) 0.057(4) Uani 1 1 d G . .
C10F C -0.27370(19) -0.0145(3) 0.1870(2) 0.052(4) Uani 1 1 d G . .
F11 F -0.1384(2) 0.1931(3) 0.3588(2) 0.088(3) Uani 1 1 d G . .
C11 C -0.18832(15) 0.0487(3) 0.2556(2) 0.048(4) Uani 1 1 d G . .
F12 F -0.1322(3) 0.3081(3) 0.3744(3) 0.136(5) Uani 1 1 d G . .
C12 C -0.20275(18) 0.1075(2) 0.24255(16) 0.055(4) Uani 1 1 d G . .
H12 H -0.2302 0.1177 0.2253 0.066 Uiso 1 1 calc R . .
F13 F -0.0847(4) 0.3785(4) 0.3288(4) 0.115(4) Uani 1 1 d . . .
C13 C -0.1721(5) 0.1438(7) 0.2584(5) 0.058(4) Uani 1 1 d . . .
H13 H -0.1735 0.1855 0.2560 0.069 Uiso 1 1 calc R . .
F14 F -0.0428(3) 0.3290(4) 0.2676(4) 0.091(3) Uani 1 1 d . . .
C14 C -0.1353(4) 0.1104(6) 0.2801(4) 0.042(3) Uani 1 1 d . . .
F15 F -0.0482(3) 0.2119(4) 0.2509(3) 0.065(2) Uani 1 1 d . . .
C15 C -0.0951(4) 0.1335(6) 0.2994(4) 0.045(3) Uani 1 1 d . . .
C15A C -0.09242(18) 0.1997(3) 0.3062(2) 0.052(4) Uani 1 1 d G . .
C15B C -0.1139(3) 0.2253(3) 0.3374(3) 0.069(5) Uani 1 1 d G . .
C15C C -0.1111(4) 0.2858(4) 0.3446(3) 0.091(6) Uani 1 1 d G . .
C15D C -0.0869(3) 0.3206(3) 0.3206(4) 0.084(6) Uani 1 1 d G . .
C15E C -0.0654(3) 0.2949(3) 0.2894(4) 0.073(5) Uani 1 1 d G . .
C15F C -0.0681(3) 0.2345(3) 0.2822(2) 0.061(5) Uani 1 1 d G . .
C16 C -0.0581(3) 0.0983(3) 0.3117(3) 0.042(3) Uani 1 1 d G . .
C17 C -0.0159(2) 0.1213(3) 0.3249(3) 0.048(4) Uani 1 1 d G . .
H17 H -0.0081 0.1614 0.3300 0.058 Uiso 1 1 calc R . .
C18 C 0.0111(4) 0.0744(6) 0.3286(4) 0.041(3) Uani 1 1 d U . .
H18 H 0.0421 0.0758 0.3358 0.049 Uiso 1 1 calc R . .
C19 C -0.0148(4) 0.0220(6) 0.3200(4) 0.040(3) Uani 1 1 d . . .
C20 C 0.0006(4) -0.0343(7) 0.3244(4) 0.047(4) Uani 1 1 d . . .
C20A C 0.0498(2) -0.0458(4) 0.3351(3) 0.048(4) Uani 1 1 d G . .
C20B C 0.0697(2) -0.0650(4) 0.3766(2) 0.041(3) Uani 1 1 d G . .
C20C C 0.1141(3) -0.0783(4) 0.3847(2) 0.046(3) Uani 1 1 d G . .
H20C H 0.1276 -0.0915 0.4131 0.056 Uiso 1 1 calc R . .
C20D C 0.1386(2) -0.0724(5) 0.3513(3) 0.061(4) Uani 1 1 d G . .
H20D H 0.1689 -0.0814 0.3568 0.073 Uiso 1 1 calc R . .
C20E C 0.1187(3) -0.0531(5) 0.3097(3) 0.082(6) Uani 1 1 d G . .
H20E H 0.1354 -0.0490 0.2869 0.099 Uiso 1 1 calc R . .
C20F C 0.0743(3) -0.0398(5) 0.3017(2) 0.060(4) Uani 1 1 d GU . .
H20F H 0.0607 -0.0267 0.2733 0.073 Uiso 1 1 calc R . .
C20G C 0.0563(5) -0.0436(6) 0.4504(4) 0.045(3) Uani 1 1 d . . .
C20H C 0.0307(5) -0.0676(6) 0.4844(4) 0.043(3) Uani 1 1 d . . .
C20I C 0.0409(5) -0.0464(7) 0.5295(4) 0.050(4) Uani 1 1 d . . .
C20J C 0.0698(5) -0.0009(7) 0.5397(4) 0.056(4) Uani 1 1 d . . .
C20K C 0.0936(5) 0.0254(7) 0.5065(5) 0.056(4) Uani 1 1 d . . .
C20L C 0.0838(5) 0.0019(6) 0.4615(4) 0.049(4) Uani 1 1 d . . .
C20M C 0.1042(5) 0.0348(7) 0.4301(5) 0.054(4) Uani 1 1 d . . .
Ni2 Ni 0.13596(5) 0.36610(7) 0.43056(6) 0.0442(5) Uani 1 1 d . . .
Cl3 Cl 0.03845(12) 0.31085(18) 0.33483(14) 0.0613(10) Uani 1 1 d . . .
O3 O 0.0757(3) 0.1944(4) 0.3559(3) 0.053(2) Uani 1 1 d . . .
Cl4 Cl 0.10807(12) 0.39668(16) 0.30136(13) 0.0566(10) Uani 1 1 d . . .
O4 O 0.1872(3) 0.3337(4) 0.2940(4) 0.060(3) Uani 1 1 d . . .
N7 N 0.1978(3) 0.3506(4) 0.4327(3) 0.039(3) Uani 1 1 d . . .
N8 N 0.1441(3) 0.4463(5) 0.4124(4) 0.046(3) Uani 1 1 d . . .
N9 N 0.0747(4) 0.3810(5) 0.4285(4) 0.054(3) Uani 1 1 d . . .
N10 N 0.1285(3) 0.2865(5) 0.4488(3) 0.040(3) Uani 1 1 d . . .
N11 N 0.1593(3) 0.1609(4) 0.3703(3) 0.036(2) Uani 1 1 d D . .
H11A H 0.140(3) 0.135(4) 0.378(4) 0.044 Uiso 1 1 d D . .
N12 N 0.2560(4) 0.2158(5) 0.3276(4) 0.055(3) Uani 1 1 d . . .
F16 F 0.2746(3) 0.4766(4) 0.3629(3) 0.079(3) Uani 1 1 d . . .
F17 F 0.3385(4) 0.5584(5) 0.3723(4) 0.099(4) Uani 1 1 d . . .
F18 F 0.3620(3) 0.6137(5) 0.4499(4) 0.110(4) Uani 1 1 d . . .
F19 F 0.3195(4) 0.5916(5) 0.5172(4) 0.108(4) Uani 1 1 d . . .
F20 F 0.2535(4) 0.5126(4) 0.5079(3) 0.083(3) Uani 1 1 d . . .
F21 F 0.0162(3) 0.4568(5) 0.3044(4) 0.089(3) Uani 1 1 d . . .
C21 C 0.2176(4) 0.2963(6) 0.4317(4) 0.042(3) Uani 1 1 d . . .
C22 C 0.2632(4) 0.3043(6) 0.4299(4) 0.040(3) Uani 1 1 d . . .
H22 H 0.2837 0.2742 0.4270 0.048 Uiso 1 1 calc R . .
F22 F -0.0428(3) 0.5353(6) 0.2649(4) 0.114(4) Uani 1 1 d . . .
F23 F -0.0580(4) 0.6367(6) 0.3047(6) 0.148(6) Uani 1 1 d . . .
C23 C 0.2713(4) 0.3623(6) 0.4332(4) 0.043(3) Uani 1 1 d . . .
H23 H 0.2991 0.3805 0.4348 0.051 Uiso 1 1 calc R . .
F24 F -0.0098(5) 0.6632(5) 0.3839(5) 0.136(5) Uani 1 1 d . . .
C24 C 0.2307(4) 0.3920(6) 0.4337(4) 0.040(3) Uani 1 1 d U . .
F25 F 0.0512(4) 0.5886(5) 0.4238(4) 0.101(4) Uani 1 1 d . . .
C25 C 0.2247(4) 0.4517(6) 0.4296(4) 0.041(3) Uani 1 1 d . . .
C25A C 0.26255(14) 0.4926(2) 0.43506(19) 0.045(3) Uani 1 1 d G . .
C25B C 0.28435(17) 0.5044(3) 0.4002(2) 0.049(4) Uani 1 1 d G . .
C25C C 0.31794(17) 0.5457(3) 0.4053(2) 0.061(4) Uani 1 1 d G . .
C25D C 0.32974(16) 0.5752(3) 0.4451(2) 0.071(5) Uani 1 1 d G . .
C25E C 0.3079(2) 0.5634(3) 0.4800(2) 0.069(5) Uani 1 1 d G . .
C25F C 0.27435(18) 0.5221(3) 0.47492(18) 0.052(4) Uani 1 1 d G . .
F26 F -0.0201(2) 0.2455(4) 0.4083(2) 0.098(4) Uani 1 1 d G . .
C26 C 0.18373(14) 0.4754(2) 0.41611(17) 0.039(3) Uani 1 1 d G . .
F27 F -0.0889(2) 0.2001(5) 0.4370(3) 0.145(6) Uani 1 1 d G . .
C27 C 0.17557(15) 0.5334(2) 0.3986(3) 0.058(4) Uani 1 1 d G . .
H27 H 0.1970 0.5632 0.3983 0.069 Uiso 1 1 calc R . .
F28 F -0.0892(3) 0.1898(5) 0.5256(4) 0.092(3) Uani 1 1 d . . .
C28 C 0.1328(5) 0.5388(6) 0.3828(5) 0.058(4) Uani 1 1 d . . .
H28 H 0.1188 0.5720 0.3677 0.069 Uiso 1 1 calc R . .
F29 F -0.0207(3) 0.2247(5) 0.5830(3) 0.095(3) Uani 1 1 d . . .
C29 C 0.1121(5) 0.4857(6) 0.3927(5) 0.051(4) Uani 1 1 d U . .
F30 F 0.0490(3) 0.2744(5) 0.5551(3) 0.086(3) Uani 1 1 d . . .
C30 C 0.0687(5) 0.4758(6) 0.3888(5) 0.054(4) Uani 1 1 d . . .
C30A C 0.0358(2) 0.5206(3) 0.3662(3) 0.064(5) Uani 1 1 d G . .
C30B C 0.0113(3) 0.5073(4) 0.3252(3) 0.067(5) Uani 1 1 d G . .
C30C C -0.0198(3) 0.5470(5) 0.3046(3) 0.085(6) Uani 1 1 d G . .
C30D C -0.0264(3) 0.6000(4) 0.3250(4) 0.088(6) Uani 1 1 d GU . .
C30E C -0.0020(4) 0.6133(3) 0.3661(4) 0.095(7) Uani 1 1 d G . .
C30F C 0.0291(3) 0.5736(3) 0.3867(3) 0.084(6) Uani 1 1 d G . .
C31 C 0.0505(3) 0.4272(4) 0.4084(4) 0.064(4) Uani 1 1 d G . .
C32 C 0.0057(3) 0.4233(4) 0.4125(4) 0.075(5) Uani 1 1 d G . .
H32 H -0.0174 0.4493 0.4008 0.090 Uiso 1 1 calc R . .
C33 C 0.0033(5) 0.3741(8) 0.4370(6) 0.069(5) Uani 1 1 d U . .
H33 H -0.0222 0.3603 0.4469 0.083 Uiso 1 1 calc R . .
C34 C 0.0446(4) 0.3471(6) 0.4453(5) 0.053(4) Uani 1 1 d . . .
C35 C 0.0539(5) 0.2940(7) 0.4637(5) 0.051(4) Uani 1 1 d . . .
C35A C 0.01638(19) 0.2617(2) 0.4815(2) 0.055(4) Uani 1 1 d G . .
C35B C -0.0194(2) 0.2422(4) 0.4514(2) 0.068(5) Uani 1 1 d G . .
C35C C -0.05548(19) 0.2184(4) 0.4663(3) 0.077(5) Uani 1 1 d G . .
C35D C -0.0557(2) 0.2140(4) 0.5112(3) 0.065(5) Uani 1 1 d G . .
C35E C -0.0199(2) 0.2335(5) 0.5414(2) 0.061(4) Uani 1 1 d G . .
C35F C 0.0162(2) 0.2574(4) 0.5265(2) 0.056(4) Uani 1 1 d G . .
C36 C 0.0929(2) 0.2638(4) 0.4648(3) 0.046(3) Uani 1 1 d G . .
C37 C 0.1002(2) 0.2029(4) 0.4766(3) 0.048(4) Uani 1 1 d G . .
H37 H 0.0809 0.1780 0.4890 0.057 Uiso 1 1 calc R . .
C38 C 0.1398(5) 0.1875(7) 0.4669(4) 0.050(4) Uani 1 1 d . . .
H38 H 0.1535 0.1500 0.4707 0.060 Uiso 1 1 calc R . .
C39 C 0.1567(4) 0.2400(6) 0.4494(4) 0.037(3) Uani 1 1 d . . .
C40 C 0.1982(4) 0.2423(6) 0.4372(4) 0.041(3) Uani 1 1 d . . .
C40A C 0.22009(19) 0.1846(2) 0.4293(2) 0.040(3) Uani 1 1 d G . .
C40B C 0.20030(18) 0.1465(2) 0.39644(18) 0.045(3) Uani 1 1 d G . .
C40C C 0.21958(18) 0.0926(2) 0.39034(18) 0.043(3) Uani 1 1 d G . .
H40C H 0.2061 0.0665 0.3679 0.052 Uiso 1 1 calc R . .
C40D C 0.25866(18) 0.0767(3) 0.4171(2) 0.053(4) Uani 1 1 d G . .
H40D H 0.2718 0.0398 0.4130 0.063 Uiso 1 1 calc R . .
C40E C 0.27845(18) 0.1147(3) 0.45000(19) 0.048(3) Uani 1 1 d G . .
H40E H 0.3052 0.1039 0.4683 0.057 Uiso 1 1 calc R . .
C40F C 0.25917(19) 0.1687(3) 0.45610(19) 0.050(4) Uani 1 1 d G . .
H40F H 0.2727 0.1947 0.4786 0.060 Uiso 1 1 calc R . .
C40G C 0.1498(4) 0.2108(6) 0.3493(4) 0.038(3) Uani 1 1 d . . .
C40H C 0.1023(5) 0.2290(7) 0.3452(4) 0.050(4) Uani 1 1 d . . .
C40I C 0.0905(4) 0.2903(6) 0.3313(5) 0.043(3) Uani 1 1 d . . .
C40J C 0.1189(5) 0.3252(6) 0.3166(5) 0.048(3) Uani 1 1 d . . .
C40K C 0.1644(4) 0.3047(6) 0.3136(4) 0.042(3) Uani 1 1 d . . .
C40L C 0.1773(4) 0.2474(6) 0.3317(5) 0.047(4) Uani 1 1 d . . .
C40M C 0.2211(5) 0.2305(6) 0.3294(4) 0.039(3) Uani 1 1 d . . .
C41 C -0.3163(12) -0.1486(16) 0.0012(12) 0.192(7) Uiso 1 1 d . A 1
H41A H -0.3026 -0.1221 -0.0176 0.287 Uiso 1 1 calc R A 1
H41B H -0.3263 -0.1844 -0.0154 0.287 Uiso 1 1 calc R A 1
H41C H -0.2950 -0.1591 0.0274 0.287 Uiso 1 1 calc R A 1
C42 C -0.3571(4) -0.1162(9) 0.0158(5) 0.192(7) Uiso 1 1 d G A 1
H42A H -0.3832 -0.1352 -0.0017 0.230 Uiso 1 1 calc R A 1
H42B H -0.3566 -0.1287 0.0467 0.230 Uiso 1 1 calc R A 1
C43 C -0.3663(3) -0.0610(9) 0.0152(5) 0.192(7) Uiso 1 1 d G A 1
H43A H -0.3689 -0.0486 -0.0159 0.230 Uiso 1 1 calc R A 1
H43B H -0.3399 -0.0413 0.0314 0.230 Uiso 1 1 calc R A 1
C44 C -0.4030(3) -0.0344(9) 0.0312(5) 0.192(7) Uiso 1 1 d G A 1
H44A H -0.4305 -0.0477 0.0126 0.230 Uiso 1 1 calc R A 1
H44B H -0.4032 -0.0479 0.0617 0.230 Uiso 1 1 calc R A 1
C45 C -0.4009(3) 0.0284(9) 0.0304(5) 0.192(7) Uiso 0.80 1 d PG A 1
H45A H -0.4019 0.0412 -0.0004 0.230 Uiso 0.80 1 calc PR A 1
H45B H -0.3724 0.0409 0.0475 0.230 Uiso 0.80 1 calc PR A 1
C46 C -0.4372(3) 0.0604(9) 0.0489(6) 0.192(7) Uiso 0.80 1 d PG A 1
H46A H -0.4658 0.0465 0.0337 0.287 Uiso 0.80 1 calc PR A 1
H46B H -0.4347 0.1029 0.0443 0.287 Uiso 0.80 1 calc PR A 1
H46C H -0.4343 0.0522 0.0805 0.287 Uiso 0.80 1 calc PR A 1
C45' C -0.3006(4) -0.2034(8) 0.0070(5) 0.192(7) Uiso 0.20 1 d PG B 2
C46' C -0.2550(4) -0.2157(8) 0.0068(5) 0.192(7) Uiso 0.20 1 d PG . 2
C53 C 0.0000(4) -0.2506(4) 0.2500(5) 0.094(13) Uiso 0.25 2 d SPG . .
C54 C 0.0396(4) -0.2789(3) 0.2865(6) 0.094(13) Uiso 0.25 1 d PG . .
C55 C 0.0856(5) -0.3165(3) 0.3073(7) 0.094(13) Uiso 0.25 1 d PG . .
C56 C 0.1068(4) -0.2784(3) 0.3549(6) 0.094(13) Uiso 0.25 1 d PG . .
C47 C 0.2467(4) -0.2003(3) 0.3648(6) 0.075(9) Uiso 0.25 1 d PG C 1
C48 C 0.2575(3) -0.1850(4) 0.3259(5) 0.075(9) Uiso 0.25 1 d PG C 1
C49 C 0.2596(4) -0.2388(5) 0.3010(6) 0.075(9) Uiso 0.15 1 d PG C 1
C50 C 0.2329(4) -0.2907(4) 0.3127(7) 0.075(9) Uiso 0.15 1 d PG C 1
C51 C 0.2401(5) -0.3149(4) 0.3292(7) 0.075(9) Uiso 0.25 1 d PG C 1
C52 C 0.2478(5) -0.3063(3) 0.3790(7) 0.075(9) Uiso 0.25 1 d PG C 1
C49' C 0.2670(4) -0.2242(5) 0.3084(6) 0.075(9) Uiso 0.10 1 d PG D 2
C50' C 0.2428(4) -0.2593(5) 0.3023(6) 0.075(9) Uiso 0.10 1 d PG D 2

loop_
_atom_site_aniso_label
_atom_site_aniso_U_11
_atom_site_aniso_U_22
_atom_site_aniso_U_33
_atom_site_aniso_U_23
_atom_site_aniso_U_13
_atom_site_aniso_U_12
Ni1 0.0357(9) 0.0511(10) 0.0350(9) 0.0019(8) 0.0136(7) -0.0076(8)
N1 0.020(5) 0.051(6) 0.036(5) -0.006(4) 0.011(4) -0.009(4)
C1 0.041(8) 0.050(9) 0.031(7) -0.009(6) 0.015(6) 0.000(7)
F1 0.068(5) 0.051(5) 0.048(5) -0.001(4) 0.009(4) -0.019(4)
Cl1 0.083(3) 0.111(4) 0.042(2) 0.013(2) 0.031(2) 0.019(3)
O1 0.070(7) 0.065(7) 0.043(6) 0.003(5) 0.021(5) -0.006(6)
Cl2 0.105(3) 0.094(3) 0.038(2) -0.020(2) 0.007(2) 0.020(3)
O2 0.122(10) 0.050(6) 0.040(6) 0.001(5) -0.007(6) -0.028(7)
N2 0.043(7) 0.046(7) 0.032(6) 0.005(5) 0.023(5) -0.008(5)
F2 0.076(6) 0.062(6) 0.068(6) 0.006(4) 0.020(5) -0.019(5)
C2 0.035(8) 0.054(9) 0.068(10) -0.009(7) 0.018(7) -0.009(7)
N3 0.037(6) 0.044(7) 0.048(7) 0.015(5) 0.012(5) 0.001(5)
F3 0.074(6) 0.037(5) 0.131(9) 0.001(5) 0.032(6) -0.011(4)
C3 0.056(10) 0.049(9) 0.054(9) -0.017(7) 0.012(7) -0.004(8)
N4 0.040(7) 0.063(8) 0.024(6) 0.008(5) 0.009(5) -0.007(6)
C4 0.041(8) 0.039(8) 0.047(8) -0.015(6) 0.022(6) -0.009(7)
F4 0.097(8) 0.067(6) 0.094(7) -0.040(6) 0.017(6) -0.009(5)
N5 0.039(6) 0.033(6) 0.030(6) -0.002(5) 0.015(5) 0.001(5)
F5 0.106(8) 0.079(6) 0.045(5) -0.019(5) 0.019(5) -0.019(6)
C5 0.057(9) 0.047(8) 0.034(8) -0.012(6) 0.019(7) -0.020(7)
C5A 0.034(8) 0.041(8) 0.058(9) -0.010(7) 0.016(6) -0.009(6)
C5B 0.044(8) 0.045(9) 0.049(9) -0.004(7) 0.013(7) -0.005(7)
C5C 0.029(8) 0.060(10) 0.058(10) 0.001(8) 0.006(7) -0.012(7)
C5D 0.037(9) 0.055(11) 0.113(16) -0.006(10) 0.002(9) -0.005(7)
C5E 0.045(9) 0.041(9) 0.083(12) -0.019(9) 0.010(8) -0.007(7)
C5F 0.052(9) 0.060(11) 0.065(11) -0.014(8) 0.013(8) -0.006(8)
F6 0.062(6) 0.108(8) 0.069(6) 0.003(6) 0.022(5) 0.020(5)
N6 0.082(10) 0.063(9) 0.043(8) 0.011(7) -0.001(7) -0.028(7)
C6 0.020(7) 0.052(9) 0.050(8) -0.002(7) 0.011(6) 0.004(6)
F7 0.038(5) 0.100(8) 0.137(9) 0.020(7) 0.029(6) 0.017(5)
C7 0.046(9) 0.057(9) 0.055(9) 0.003(7) 0.019(7) -0.015(7)
C8 0.027(6) 0.057(7) 0.056(7) 0.007(6) 0.009(5) -0.002(6)
F8 0.040(5) 0.080(7) 0.126(9) 0.023(6) 0.000(5) -0.002(5)
F9 0.065(6) 0.105(8) 0.088(8) 0.004(6) -0.012(5) -0.007(6)
C9 0.032(8) 0.055(9) 0.049(8) 0.003(7) 0.008(6) -0.011(7)
F10 0.052(5) 0.088(7) 0.052(5) 0.011(5) 0.007(4) 0.000(5)
C10 0.034(7) 0.057(9) 0.049(8) 0.008(7) 0.020(6) 0.000(7)
C10A 0.049(9) 0.045(9) 0.069(11) 0.027(8) 0.016(8) -0.001(7)
C10B 0.039(9) 0.057(10) 0.068(11) 0.012(8) 0.007(8) 0.005(7)
C10C 0.046(10) 0.055(10) 0.099(14) 0.016(9) 0.020(9) 0.013(8)
C10D 0.040(7) 0.052(7) 0.075(8) 0.011(6) -0.001(6) -0.003(6)
C10E 0.044(9) 0.068(10) 0.052(10) 0.001(8) -0.016(7) -0.014(8)
C10F 0.037(8) 0.055(9) 0.069(11) 0.021(8) 0.021(8) -0.004(7)
F11 0.121(9) 0.076(7) 0.083(7) -0.012(5) 0.057(7) -0.013(6)
C11 0.038(8) 0.064(10) 0.041(8) 0.011(7) 0.007(6) -0.005(7)
F12 0.198(15) 0.093(9) 0.135(11) -0.038(8) 0.079(11) -0.009(9)
C12 0.047(9) 0.043(9) 0.073(11) 0.026(8) 0.002(8) -0.006(7)
F13 0.138(11) 0.051(7) 0.147(11) -0.014(6) 0.003(8) -0.010(6)
C13 0.061(10) 0.052(9) 0.059(10) 0.012(8) 0.011(8) 0.002(8)
F14 0.077(7) 0.064(6) 0.118(9) 0.033(6) -0.018(6) -0.015(5)
C14 0.040(8) 0.045(8) 0.045(8) 0.014(6) 0.023(7) -0.001(7)
F15 0.053(5) 0.068(6) 0.079(6) 0.023(5) 0.029(5) 0.000(4)
C15 0.040(8) 0.046(8) 0.050(9) -0.006(7) 0.013(6) -0.008(7)
C15A 0.041(8) 0.066(10) 0.048(9) -0.001(7) 0.004(7) -0.004(7)
C15B 0.084(12) 0.049(10) 0.076(12) 0.003(9) 0.026(10) -0.012(9)
C15C 0.116(17) 0.066(13) 0.098(16) -0.020(11) 0.036(13) -0.010(12)
C15D 0.094(15) 0.064(13) 0.084(14) -0.003(11) -0.012(11) -0.013(11)
C15E 0.073(12) 0.055(11) 0.082(13) 0.010(9) -0.010(10) -0.022(9)
C15F 0.053(10) 0.041(9) 0.082(12) 0.025(8) -0.012(9) -0.011(7)
C16 0.038(8) 0.053(9) 0.041(8) 0.002(6) 0.025(6) -0.015(7)
C17 0.049(9) 0.049(9) 0.045(9) 0.010(7) 0.004(7) -0.019(7)
C18 0.040(6) 0.053(7) 0.032(6) 0.008(5) 0.014(5) -0.016(6)
C19 0.041(8) 0.058(9) 0.023(7) 0.003(6) 0.010(6) -0.008(7)
C20 0.044(8) 0.073(11) 0.024(7) 0.003(7) 0.011(6) -0.004(8)
C20A 0.052(9) 0.058(9) 0.035(8) -0.001(7) 0.011(7) -0.011(7)
C20B 0.048(9) 0.042(8) 0.035(8) 0.002(6) 0.014(6) -0.011(6)
C20C 0.046(9) 0.049(9) 0.045(8) 0.004(7) 0.010(7) -0.008(7)
C20D 0.038(8) 0.095(13) 0.050(10) 0.007(9) 0.008(7) -0.006(8)
C20E 0.061(11) 0.138(18) 0.054(11) 0.005(11) 0.027(9) -0.001(11)
C20F 0.047(7) 0.092(8) 0.047(7) 0.008(6) 0.019(6) -0.001(6)
C20G 0.054(9) 0.045(8) 0.038(8) 0.010(7) 0.016(7) 0.019(7)
C20H 0.048(9) 0.044(8) 0.043(8) 0.005(7) 0.019(7) 0.006(7)
C20I 0.056(9) 0.069(10) 0.029(8) 0.002(7) 0.016(7) 0.032(8)
C20J 0.078(11) 0.065(11) 0.028(8) -0.001(7) 0.019(7) 0.025(9)
C20K 0.064(10) 0.058(10) 0.043(9) -0.006(8) -0.003(7) 0.018(9)
C20L 0.066(10) 0.040(8) 0.039(8) 0.005(6) 0.004(7) -0.014(7)
C20M 0.074(11) 0.045(9) 0.041(9) -0.007(7) 0.002(8) -0.014(8)
Ni2 0.0375(10) 0.0394(10) 0.0560(11) -0.0056(8) 0.0087(8) -0.0059(8)
Cl3 0.039(2) 0.064(2) 0.080(3) -0.003(2) 0.0085(18) -0.0050(18)
O3 0.044(6) 0.056(6) 0.060(6) 0.004(5) 0.013(5) -0.013(5)
Cl4 0.049(2) 0.046(2) 0.074(3) 0.0010(18) 0.0078(18) -0.0034(17)
O4 0.036(5) 0.061(7) 0.086(8) 0.016(6) 0.016(5) -0.004(5)
N7 0.047(7) 0.037(6) 0.031(6) -0.006(5) 0.003(5) 0.003(5)
N8 0.037(6) 0.039(6) 0.062(8) -0.002(6) 0.010(5) 0.009(5)
N9 0.041(7) 0.052(8) 0.069(8) -0.011(6) 0.013(6) 0.002(6)
N10 0.046(7) 0.041(6) 0.032(6) -0.007(5) 0.001(5) -0.002(6)
N11 0.045(7) 0.029(6) 0.036(6) -0.003(5) 0.010(5) -0.008(5)
N12 0.056(9) 0.047(7) 0.066(9) 0.002(6) 0.015(7) -0.009(6)
F16 0.103(8) 0.086(7) 0.056(6) -0.010(5) 0.034(5) -0.013(6)
F17 0.095(8) 0.098(8) 0.120(9) 0.025(7) 0.062(7) -0.005(6)
F18 0.070(7) 0.079(7) 0.175(12) 0.025(7) 0.008(7) -0.037(6)
F19 0.145(11) 0.084(8) 0.080(8) -0.008(6) -0.025(7) -0.045(7)
F20 0.127(9) 0.070(6) 0.055(6) -0.003(5) 0.025(6) -0.030(6)
F21 0.044(5) 0.085(7) 0.130(9) -0.013(6) -0.009(5) 0.011(5)
C21 0.047(8) 0.043(8) 0.033(7) -0.009(6) -0.005(6) -0.009(7)
C22 0.039(8) 0.039(8) 0.042(8) -0.001(6) 0.003(6) -0.002(6)
F22 0.051(6) 0.147(11) 0.139(11) 0.031(9) 0.001(6) 0.037(7)
F23 0.086(9) 0.123(11) 0.238(17) 0.054(11) 0.039(9) 0.068(8)
C23 0.034(7) 0.046(9) 0.050(8) -0.002(6) 0.010(6) -0.014(6)
F24 0.127(11) 0.078(8) 0.212(15) -0.016(9) 0.050(10) 0.046(8)
C24 0.033(6) 0.037(6) 0.044(6) -0.004(5) -0.004(5) -0.013(5)
F25 0.110(9) 0.072(7) 0.120(10) -0.021(7) 0.019(7) 0.018(6)
C25 0.041(8) 0.043(8) 0.040(8) -0.004(6) 0.004(6) -0.010(6)
C25A 0.046(8) 0.051(9) 0.039(8) 0.000(7) 0.010(6) -0.007(7)
C25B 0.055(9) 0.045(8) 0.049(9) 0.008(7) 0.010(7) 0.004(7)
C25C 0.051(9) 0.071(11) 0.066(11) 0.029(9) 0.023(8) 0.003(8)
C25D 0.048(10) 0.059(11) 0.099(15) 0.003(10) -0.008(9) -0.010(8)
C25E 0.060(11) 0.060(10) 0.077(12) 0.007(9) -0.019(9) -0.028(9)
C25F 0.061(10) 0.042(8) 0.047(9) 0.008(7) -0.008(7) -0.018(7)
F26 0.093(7) 0.155(10) 0.044(6) 0.000(6) 0.007(5) -0.074(7)
C26 0.030(7) 0.036(8) 0.050(8) -0.008(6) 0.008(6) 0.002(6)
F27 0.129(11) 0.173(13) 0.122(10) 0.012(9) -0.007(8) -0.113(10)
C27 0.051(10) 0.046(9) 0.079(11) -0.004(8) 0.020(8) -0.005(7)
F28 0.078(7) 0.101(8) 0.099(8) 0.024(6) 0.022(6) -0.030(6)
C28 0.048(10) 0.043(9) 0.085(12) -0.005(8) 0.018(8) -0.006(7)
F29 0.081(7) 0.142(10) 0.067(7) 0.002(6) 0.028(5) -0.013(7)
C29 0.052(7) 0.042(7) 0.061(7) -0.010(6) 0.011(6) -0.019(6)
F30 0.063(6) 0.140(9) 0.056(6) -0.028(6) 0.016(5) -0.027(6)
C30 0.043(9) 0.043(9) 0.076(11) -0.001(8) 0.007(7) -0.007(7)
C30A 0.039(9) 0.040(9) 0.114(15) 0.001(9) 0.019(9) -0.008(7)
C30B 0.046(10) 0.045(10) 0.112(15) 0.006(10) 0.018(10) 0.008(8)
C30C 0.038(10) 0.102(15) 0.110(16) 0.008(13) -0.004(10) 0.007(10)
C30D 0.075(9) 0.090(9) 0.101(10) 0.004(8) 0.024(8) 0.018(8)
C30E 0.066(13) 0.074(14) 0.15(2) 0.002(13) 0.033(13) 0.024(11)
C30F 0.077(13) 0.071(13) 0.105(16) -0.003(12) 0.019(12) 0.026(11)
C31 0.045(9) 0.047(9) 0.099(13) -0.008(9) 0.011(9) -0.007(8)
C32 0.024(8) 0.060(11) 0.141(17) 0.006(11) 0.014(9) 0.002(7)
C33 0.049(7) 0.074(8) 0.085(8) 0.010(7) 0.013(7) -0.012(7)
C34 0.031(8) 0.030(8) 0.094(12) -0.003(8) 0.001(7) -0.009(6)
C35 0.048(9) 0.056(10) 0.049(9) -0.017(7) 0.014(7) -0.012(7)
C35A 0.054(9) 0.048(9) 0.066(11) -0.001(8) 0.021(8) -0.014(7)
C35B 0.067(11) 0.062(11) 0.073(12) -0.004(9) 0.009(9) -0.038(9)
C35C 0.070(12) 0.079(12) 0.077(13) -0.014(10) -0.001(10) -0.035(10)
C35D 0.051(10) 0.071(11) 0.079(12) 0.021(9) 0.023(9) -0.021(8)
C35E 0.040(9) 0.082(12) 0.064(11) 0.003(9) 0.012(8) -0.009(8)
C35F 0.032(8) 0.083(11) 0.053(10) -0.017(8) 0.005(7) 0.007(8)
C36 0.056(9) 0.040(8) 0.044(8) -0.010(6) 0.011(7) -0.010(7)
C37 0.056(10) 0.046(9) 0.041(8) 0.000(6) 0.008(7) -0.018(7)
C38 0.055(9) 0.052(9) 0.041(8) -0.017(7) 0.002(7) -0.008(7)
C39 0.036(7) 0.040(8) 0.035(7) -0.007(6) 0.005(6) -0.011(6)
C40 0.045(8) 0.037(8) 0.036(8) -0.004(6) -0.004(6) -0.015(6)
C40A 0.043(8) 0.041(8) 0.036(7) -0.003(6) 0.004(6) -0.004(6)
C40B 0.052(9) 0.044(8) 0.042(8) 0.006(7) 0.013(7) -0.014(7)
C40C 0.055(9) 0.041(8) 0.038(8) 0.003(6) 0.023(7) -0.007(7)
C40D 0.070(11) 0.034(8) 0.063(10) 0.001(7) 0.034(8) 0.001(7)
C40E 0.045(8) 0.045(9) 0.053(9) 0.004(7) 0.007(7) 0.001(7)
C40F 0.057(9) 0.049(9) 0.042(8) 0.007(7) 0.006(7) -0.005(7)
C40G 0.038(8) 0.040(8) 0.035(7) -0.003(6) 0.004(6) -0.004(6)
C40H 0.051(9) 0.058(10) 0.038(8) -0.006(7) 0.004(7) -0.017(8)
C40I 0.029(7) 0.036(8) 0.062(9) -0.006(7) -0.001(6) -0.003(6)
C40J 0.052(9) 0.040(8) 0.050(9) 0.002(7) 0.007(7) 0.001(7)
C40K 0.040(8) 0.037(8) 0.051(9) 0.000(6) 0.016(7) -0.014(6)
C40L 0.047(9) 0.047(9) 0.049(9) -0.013(7) 0.012(7) -0.009(7)
C40M 0.040(9) 0.040(8) 0.038(8) -0.004(6) 0.012(6) -0.004(7)

loop_
_atom_type_symbol
_atom_type_description
_atom_type_scat_dispersion_real
_atom_type_scat_dispersion_imag
_atom_type_scat_source
C C 0.0033 0.0016 'International Tables Vol C Tables 4.2.6.8 and 6.1.1.4'
H H 0.0000 0.0000 'International Tables Vol C Tables 4.2.6.8 and 6.1.1.4'
Cl Cl 0.1484 0.1585 'International Tables Vol C Tables 4.2.6.8 and 6.1.1.4'
F F 0.0171 0.0103 'International Tables Vol C Tables 4.2.6.8 and 6.1.1.4'
N N 0.0061 0.0033 'International Tables Vol C Tables 4.2.6.8 and 6.1.1.4'
Ni Ni 0.3393 1.1124 'International Tables Vol C Tables 4.2.6.8 and 6.1.1.4'
O O 0.0106 0.0060 'International Tables Vol C Tables 4.2.6.8 and 6.1.1.4'

loop_
_geom_angle_atom_site_label_1
_geom_angle_atom_site_label_2
_geom_angle_atom_site_label_3
_geom_angle
_geom_angle_site_symmetry_1
_geom_angle_site_symmetry_3
N2 Ni1 N1 89.8(4) . .
N2 Ni1 N3 90.4(4) . .
N1 Ni1 N3 176.4(4) . .
N2 Ni1 N4 177.6(4) . .
N1 Ni1 N4 89.8(4) . .
N3 Ni1 N4 90.2(5) . .
C1 N1 C4 105.7(11) . .
C1 N1 Ni1 127.2(9) . .
C4 N1 Ni1 127.1(8) . .
N1 C1 C20 125.7(12) . .
N1 C1 C2 110.5(11) . .
C20 C1 C2 123.2(12) . .
C6 N2 C9 103.6(9) . .
C6 N2 Ni1 128.6(7) . .
C9 N2 Ni1 127.7(9) . .
C3 C2 C1 106.6(12) . .
C3 C2 H2 126.7 . .
C1 C2 H2 126.7 . .
C14 N3 C11 106.3(9) . .
C14 N3 Ni1 127.3(9) . .
C11 N3 Ni1 126.4(7) . .
C2 C3 C4 106.5(13) . .
C2 C3 H3 126.7 . .
C4 C3 H3 126.7 . .
C19 N4 C16 105.0(10) . .
C19 N4 Ni1 127.9(9) . .
C16 N4 Ni1 126.9(8) . .
C5 C4 N1 126.1(13) . .
C5 C4 C3 123.2(13) . .
N1 C4 C3 110.6(11) . .
C20G N5 C20B 123.4(10) . .
C20G N5 H5A 110(8) . .
C20B N5 H5A 126(8) . .
C4 C5 C6 122.1(11) . .
C4 C5 C5A 119.6(12) . .
C6 C5 C5A 118.0(9) . .
C5B C5A C5F 120.0 . .
C5B C5A C5 121.4(5) . .
C5F C5A C5 118.6(5) . .
F1 C5B C5A 120.7(4) . .
F1 C5B C5C 119.3(4) . .
C5A C5B C5C 120.0 . .
F2 C5C C5B 119.4(5) . .
F2 C5C C5D 120.6(5) . .
C5B C5C C5D 120.0 . .
F3 C5D C5C 119.5(6) . .
F3 C5D C5E 120.5(6) . .
C5C C5D C5E 120.0 . .
F4 C5E C5F 120.8(6) . .
F4 C5E C5D 119.1(6) . .
C5F C5E C5D 120.0 . .
F5 C5F C5E 118.0(4) . .
F5 C5F C5A 122.0(4) . .
C5E C5F C5A 120.0 . .
N2 C6 C5 124.1(7) . .
N2 C6 C7 113.1(5) . .
C5 C6 C7 122.6(5) . .
C8 C7 C6 105.3(6) . .
C8 C7 H7 127.4 . .
C6 C7 H7 127.4 . .
C7 C8 C9 106.9(10) . .
C7 C8 H8 126.5 . .
C9 C8 H8 126.5 . .
C10 C9 N2 124.9(12) . .
C10 C9 C8 124.0(12) . .
N2 C9 C8 111.0(12) . .
C9 C10 C11 123.8(12) . .
C9 C10 C10A 117.7(11) . .
C11 C10 C10A 118.1(10) . .
C10B C10A C10F 120.0 . .
C10B C10A C10 120.0(6) . .
C10F C10A C10 119.6(6) . .
F6 C10B C10A 121.4(4) . .
F6 C10B C10C 118.6(4) . .
C10A C10B C10C 120.0 . .
F7 C10C C10D 119.2(5) . .
F7 C10C C10B 120.8(5) . .
C10D C10C C10B 120.0 . .
F8 C10D C10C 120.1(7) . .
F8 C10D C10E 119.8(7) . .
C10C C10D C10E 120.0 . .
F9 C10E C10D 120.9(6) . .
F9 C10E C10F 119.1(6) . .
C10D C10E C10F 120.0 . .
F10 C10F C10E 118.9(5) . .
F10 C10F C10A 121.1(5) . .
C10E C10F C10A 120.0 . .
N3 C11 C10 124.6(9) . .
N3 C11 C12 108.3(5) . .
C10 C11 C12 126.3(6) . .
C13 C12 C11 108.2(8) . .
C13 C12 H12 125.9 . .
C11 C12 H12 125.9 . .
C12 C13 C14 108.3(12) . .
C12 C13 H13 125.8 . .
C14 C13 H13 125.8 . .
N3 C14 C15 125.6(12) . .
N3 C14 C13 108.8(12) . .
C15 C14 C13 125.6(13) . .
C14 C15 C16 122.4(12) . .
C14 C15 C15A 117.2(11) . .
C16 C15 C15A 120.4(10) . .
C15B C15A C15F 120.0 . .
C15B C15A C15 119.2(6) . .
C15F C15A C15 120.8(6) . .
F11 C15B C15A 120.3(5) . .
F11 C15B C15C 119.7(5) . .
C15A C15B C15C 120.0 . .
F12 C15C C15D 122.2(7) . .
F12 C15C C15B 117.8(7) . .
C15D C15C C15B 120.0 . .
F13 C15D C15C 118.1(9) . .
F13 C15D C15E 121.9(9) . .
C15C C15D C15E 120.0 . .
F14 C15E C15F 121.8(8) . .
F14 C15E C15D 118.2(8) . .
C15F C15E C15D 120.0 . .
F15 C15F C15E 118.1(5) . .
F15 C15F C15A 121.9(6) . .
C15E C15F C15A 120.0 . .
N4 C16 C15 124.6(9) . .
N4 C16 C17 112.0(7) . .
C15 C16 C17 123.2(6) . .
C18 C17 C16 105.5(7) . .
C18 C17 H17 127.3 . .
C16 C17 H17 127.3 . .
C17 C18 C19 108.6(11) . .
C17 C18 H18 125.7 . .
C19 C18 H18 125.7 . .
C20 C19 N4 125.3(12) . .
C20 C19 C18 125.7(13) . .
N4 C19 C18 108.8(12) . .
C19 C20 C1 122.4(12) . .
C19 C20 C20A 120.1(12) . .
C1 C20 C20A 117.1(12) . .
C20B C20A C20F 120.0 . .
C20B C20A C20 121.3(7) . .
C20F C20A C20 118.6(7) . .
C20A C20B C20C 120.0 . .
C20A C20B N5 120.7(7) . .
C20C C20B N5 119.3(7) . .
C20D C20C C20B 120.0 . .
C20D C20C H20C 120.0 . .
C20B C20C H20C 120.0 . .
C20E C20D C20C 120.0 . .
C20E C20D H20D 120.0 . .
C20C C20D H20D 120.0 . .
C20D C20E C20F 120.0 . .
C20D C20E H20E 120.0 . .
C20F C20E H20E 120.0 . .
C20E C20F C20A 120.0 . .
C20E C20F H20F 120.0 . .
C20A C20F H20F 120.0 . .
C20L C20G N5 128.8(12) . .
C20L C20G C20H 119.0(13) . .
N5 C20G C20H 112.1(12) . .
O1 C20H C20I 122.1(13) . .
O1 C20H C20G 118.8(12) . .
C20I C20H C20G 119.2(14) . .
C20J C20I C20H 119.5(13) . .
C20J C20I Cl1 122.7(11) . .
C20H C20I Cl1 117.7(13) . .
C20I C20J C20K 122.1(13) . .
C20I C20J Cl2 121.6(11) . .
C20K C20J Cl2 116.3(13) . .
O2 C20K C20L 122.0(14) . .
O2 C20K C20J 120.7(13) . .
C20L C20K C20J 117.3(15) . .
C20G C20L C20M 123.8(13) . .
C20G C20L C20K 122.4(13) . .
C20M C20L C20K 113.7(13) . .
N6 C20M C20L 173.8(17) . .
N10 Ni2 N9 90.4(5) . .
N10 Ni2 N8 179.4(5) . .
N9 Ni2 N8 90.2(5) . .
N10 Ni2 N7 89.3(4) . .
N9 Ni2 N7 179.7(5) . .
N8 Ni2 N7 90.1(4) . .
C21 N7 C24 106.1(10) . .
C21 N7 Ni2 127.1(9) . .
C24 N7 Ni2 126.7(8) . .
C26 N8 C29 106.6(9) . .
C26 N8 Ni2 125.8(7) . .
C29 N8 Ni2 127.6(9) . .
C31 N9 C34 104.1(10) . .
C31 N9 Ni2 127.6(9) . .
C34 N9 Ni2 128.3(10) . .
C39 N10 C36 104.8(9) . .
C39 N10 Ni2 128.3(9) . .
C36 N10 Ni2 126.8(8) . .
C40G N11 C40B 125.4(9) . .
C40G N11 H11A 127(8) . .
C40B N11 H11A 105(8) . .
N7 C21 C40 125.4(12) . .
N7 C21 C22 109.5(11) . .
C40 C21 C22 124.6(13) . .
C23 C22 C21 107.1(12) . .
C23 C22 H22 126.5 . .
C21 C22 H22 126.5 . .
C22 C23 C24 108.0(11) . .
C22 C23 H23 126.0 . .
C24 C23 H23 126.0 . .
C25 C24 N7 125.6(12) . .
C25 C24 C23 124.7(12) . .
N7 C24 C23 109.1(11) . .
C24 C25 C26 121.2(11) . .
C24 C25 C25A 121.2(11) . .
C26 C25 C25A 117.3(10) . .
C25B C25A C25F 120.0 . .
C25B C25A C25 121.0(5) . .
C25F C25A C25 118.9(5) . .
F16 C25B C25C 118.7(5) . .
F16 C25B C25A 121.3(5) . .
C25C C25B C25A 120.0 . .
F17 C25C C25B 120.9(6) . .
F17 C25C C25D 119.1(6) . .
C25B C25C C25D 120.0 . .
F18 C25D C25E 120.3(7) . .
F18 C25D C25C 119.7(7) . .
C25E C25D C25C 120.0 . .
F19 C25E C25F 121.0(6) . .
F19 C25E C25D 119.0(6) . .
C25F C25E C25D 120.0 . .
F20 C25F C25E 119.1(5) . .
F20 C25F C25A 120.8(5) . .
C25E C25F C25A 120.0 . .
C25 C26 N8 126.8(8) . .
C25 C26 C27 124.7(6) . .
N8 C26 C27 108.2(5) . .
C28 C27 C26 108.8(7) . .
C28 C27 H27 125.6 . .
C26 C27 H27 125.6 . .
C27 C28 C29 107.4(13) . .
C27 C28 H28 126.3 . .
C29 C28 H28 126.3 . .
C30 C29 N8 123.8(13) . .
C30 C29 C28 127.0(15) . .
N8 C29 C28 108.8(12) . .
C29 C30 C31 123.8(13) . .
C29 C30 C30A 120.7(12) . .
C31 C30 C30A 115.2(10) . .
C30B C30A C30F 120.0 . .
C30B C30A C30 119.2(7) . .
C30F C30A C30 120.8(7) . .
F21 C30B C30A 122.2(7) . .
F21 C30B C30C 117.8(7) . .
C30A C30B C30C 120.0 . .
F22 C30C C30D 119.5(8) . .
F22 C30C C30B 120.5(9) . .
C30D C30C C30B 120.0 . .
F23 C30D C30C 118.4(11) . .
F23 C30D C30E 121.5(11) . .
C30C C30D C30E 120.0 . .
F24 C30E C30D 117.5(10) . .
F24 C30E C30F 122.5(10) . .
C30D C30E C30F 120.0 . .
F25 C30F C30E 117.3(7) . .
F25 C30F C30A 122.6(7) . .
C30E C30F C30A 120.0 . .
N9 C31 C30 123.8(10) . .
N9 C31 C32 112.2(7) . .
C30 C31 C32 123.8(6) . .
C33 C32 C31 104.6(9) . .
C33 C32 H32 127.7 . .
C31 C32 H32 127.7 . .
C32 C33 C34 108.8(13) . .
C32 C33 H33 125.6 . .
C34 C33 H33 125.6 . .
C35 C34 N9 123.4(13) . .
C35 C34 C33 126.3(14) . .
N9 C34 C33 110.1(13) . .
C34 C35 C36 125.2(13) . .
C34 C35 C35A 117.0(12) . .
C36 C35 C35A 117.6(11) . .
C35B C35A C35F 120.0 . .
C35B C35A C35 118.4(6) . .
C35F C35A C35 121.3(6) . .
F26 C35B C35A 121.4(5) . .
F26 C35B C35C 118.6(5) . .
C35A C35B C35C 120.0 . .
F27 C35C C35D 121.4(6) . .
F27 C35C C35B 118.6(6) . .
C35D C35C C35B 120.0 . .
F28 C35D C35C 120.3(8) . .
F28 C35D C35E 119.6(8) . .
C35C C35D C35E 120.0 . .
F29 C35E C35F 122.6(7) . .
F29 C35E C35D 117.2(7) . .
C35F C35E C35D 120.0 . .
F30 C35F C35E 118.5(6) . .
F30 C35F C35A 121.5(6) . .
C35E C35F C35A 120.0 . .
N10 C36 C35 123.6(10) . .
N10 C36 C37 110.4(7) . .
C35 C36 C37 125.5(6) . .
C38 C37 C36 107.4(8) . .
C38 C37 H37 126.3 . .
C36 C37 H37 126.3 . .
C37 C38 C39 105.7(12) . .
C37 C38 H38 127.1 . .
C39 C38 H38 127.1 . .
N10 C39 C40 125.6(12) . .
N10 C39 C38 111.6(11) . .
C40 C39 C38 122.7(12) . .
C21 C40 C39 120.3(12) . .
C21 C40 C40A 121.8(11) . .
C39 C40 C40A 117.9(10) . .
C40B C40A C40F 120.0 . .
C40B C40A C40 120.1(5) . .
C40F C40A C40 119.9(5) . .
C40C C40B C40A 120.0 . .
C40C C40B N11 119.3(5) . .
C40A C40B N11 120.6(5) . .
C40D C40C C40B 120.0 . .
C40D C40C H40C 120.0 . .
C40B C40C H40C 120.0 . .
C40C C40D C40E 120.0 . .
C40C C40D H40D 120.0 . .
C40E C40D H40D 120.0 . .
C40F C40E C40D 120.0 . .
C40F C40E H40E 120.0 . .
C40D C40E H40E 120.0 . .
C40E C40F C40A 120.0 . .
C40E C40F H40F 120.0 . .
C40A C40F H40F 120.0 . .
N11 C40G C40L 128.2(13) . .
N11 C40G C40H 114.0(11) . .
C40L C40G C40H 117.8(12) . .
O3 C40H C40I 122.4(13) . .
O3 C40H C40G 119.7(13) . .
C40I C40H C40G 117.8(12) . .
C40J C40I C40H 121.1(12) . .
C40J C40I Cl3 123.7(11) . .
C40H C40I Cl3 115.3(10) . .
C40I C40J C40K 121.7(12) . .
C40I C40J Cl4 123.6(11) . .
C40K C40J Cl4 114.7(10) . .
O4 C40K C40L 122.5(13) . .
O4 C40K C40J 120.3(12) . .
C40L C40K C40J 117.0(11) . .
C40G C40L C40M 121.4(13) . .
C40G C40L C40K 123.4(13) . .
C40M C40L C40K 115.2(12) . .
N12 C40M C40L 178.7(15) . .
C43 C42 C41 129.1(15) . .
C43 C42 H42A 105.0 . .
C41 C42 H42A 105.0 . .
C43 C42 H42B 105.0 . .
C41 C42 H42B 105.0 . .
H42A C42 H42B 105.9 . .
C42 C43 C44 126.0 . .
C42 C43 H43A 105.8 . .
C44 C43 H43A 105.8 . .
C42 C43 H43B 105.8 . .
C44 C43 H43B 105.8 . .
H43A C43 H43B 106.2 . .
C45 C44 C43 111.8 . .
C45 C44 H44A 109.2 . .
C43 C44 H44A 109.2 . .
C45 C44 H44B 109.2 . .
C43 C44 H44B 109.2 . .
H44A C44 H44B 107.9 . .
C44 C45 C46 115.5 . .
C44 C45 H45A 108.4 . .
C46 C45 H45A 108.4 . .
C44 C45 H45B 108.4 . .
C46 C45 H45B 108.4 . .
H45A C45 H45B 107.5 . .
C45' C46' C46' 114.3(10) . 7_445
C54 C53 C54 134.1(3) 2 .
C53 C54 C55 159.6 . .
C54 C55 C56 103.9 . .
C47 C48 C49 107.2 . .
C48 C49 C50 116.6 . .
C51 C50 C49 127.8 . .
C50 C51 C52 124.0 . .

loop_
_geom_bond_atom_site_label_1
_geom_bond_atom_site_label_2
_geom_bond_distance
_geom_bond_site_symmetry_2
Ni1 N2 1.925(10) .
Ni1 N1 1.933(10) .
Ni1 N3 1.948(10) .
Ni1 N4 1.948(11) .
N1 C1 1.360(16) .
N1 C4 1.386(16) .
C1 C20 1.391(19) .
C1 C2 1.453(19) .
F1 C5B 1.325(9) .
Cl1 C20I 1.697(15) .
O1 C20H 1.221(16) .
Cl2 C20J 1.695(14) .
O2 C20K 1.235(18) .
N2 C6 1.370(11) .
N2 C9 1.383(16) .
F2 C5C 1.350(10) .
C2 C3 1.365(19) .
C2 H2 0.9500 .
N3 C14 1.366(17) .
N3 C11 1.372(12) .
F3 C5D 1.357(9) .
C3 C4 1.436(19) .
C3 H3 0.9500 .
N4 C19 1.367(16) .
N4 C16 1.379(13) .
C4 C5 1.362(18) .
F4 C5E 1.326(10) .
N5 C20G 1.349(17) .
N5 C20B 1.408(11) .
N5 H5A 0.91(2) .
F5 C5F 1.303(10) .
C5 C6 1.401(15) .
C5 C5A 1.501(14) .
C5A C5B 1.3900 .
C5A C5F 1.3900 .
C5B C5C 1.3900 .
C5C C5D 1.3900 .
C5D C5E 1.3900 .
C5E C5F 1.3900 .
F6 C10B 1.297(8) .
N6 C20M 1.139(17) .
C6 C7 1.4210 .
F7 C10C 1.316(9) .
C7 C8 1.372(14) .
C7 H7 0.9500 .
C8 C9 1.433(18) .
C8 H8 0.9500 .
F8 C10D 1.329(10) .
F9 C10E 1.337(12) .
C9 C10 1.350(19) .
F10 C10F 1.325(10) .
C10 C11 1.391(15) .
C10 C10A 1.516(14) .
C10A C10B 1.3900 .
C10A C10F 1.3900 .
C10B C10C 1.3900 .
C10C C10D 1.3900 .
C10D C10E 1.3900 .
C10E C10F 1.3900 .
F11 C15B 1.312(10) .
C11 C12 1.4405 .
F12 C15C 1.319(11) .
C12 C13 1.289(16) .
C12 H12 0.9500 .
F13 C15D 1.337(12) .
C13 C14 1.434(19) .
C13 H13 0.9500 .
F14 C15E 1.304(12) .
C14 C15 1.387(18) .
F15 C15F 1.333(11) .
C15 C16 1.399(16) .
C15 C15A 1.516(15) .
C15A C15B 1.3900 .
C15A C15F 1.3900 .
C15B C15C 1.3900 .
C15C C15D 1.3900 .
C15D C15E 1.3900 .
C15E C15F 1.3900 .
C16 C17 1.4001 .
C17 C18 1.346(15) .
C17 H17 0.9500 .
C18 C19 1.434(18) .
C18 H18 0.9500 .
C19 C20 1.362(19) .
C20 C20A 1.527(15) .
C20A C20B 1.3900 .
C20A C20F 1.3900 .
C20B C20C 1.3900 .
C20C C20D 1.3900 .
C20C H20C 0.9500 .
C20D C20E 1.3900 .
C20D H20D 0.9500 .
C20E C20F 1.3900 .
C20E H20E 0.9500 .
C20F H20F 0.9500 .
C20G C20L 1.346(19) .
C20G C20H 1.522(18) .
C20H C20I 1.453(19) .
C20I C20J 1.37(2) .
C20J C20K 1.49(2) .
C20K C20L 1.47(2) .
C20L C20M 1.45(2) .
Ni2 N10 1.917(11) .
Ni2 N9 1.922(11) .
Ni2 N8 1.934(11) .
Ni2 N7 1.941(11) .
Cl3 C40I 1.704(13) .
O3 C40H 1.225(16) .
Cl4 C40J 1.706(14) .
O4 C40K 1.203(15) .
N7 C21 1.379(16) .
N7 C24 1.385(16) .
N8 C26 1.383(12) .
N8 C29 1.392(18) .
N9 C31 1.373(13) .
N9 C34 1.379(18) .
N10 C39 1.369(16) .
N10 C36 1.387(12) .
N11 C40G 1.313(16) .
N11 C40B 1.420(12) .
N11 H11A 0.91(2) .
N12 C40M 1.144(16) .
F16 C25B 1.299(11) .
F17 C25C 1.322(11) .
F18 C25D 1.318(10) .
F19 C25E 1.308(12) .
F20 C25F 1.314(11) .
F21 C30B 1.332(13) .
C21 C40 1.389(18) .
C21 C22 1.437(18) .
C22 C23 1.341(18) .
C22 H22 0.9500 .
F22 C30C 1.328(15) .
F23 C30D 1.352(13) .
C23 C24 1.431(18) .
C23 H23 0.9500 .
F24 C30E 1.299(14) .
C24 C25 1.368(18) .
F25 C30F 1.272(14) .
C25 C26 1.378(14) .
C25 C25A 1.484(13) .
C25A C25B 1.3900 .
C25A C25F 1.3900 .
C25B C25C 1.3900 .
C25C C25D 1.3900 .
C25D C25E 1.3900 .
C25E C25F 1.3900 .
F26 C35B 1.325(9) .
C26 C27 1.4266 .
F27 C35C 1.317(9) .
C27 C28 1.337(16) .
C27 H27 0.9500 .
F28 C35D 1.320(10) .
C28 C29 1.42(2) .
C28 H28 0.9500 .
F29 C35E 1.304(11) .
C29 C30 1.350(19) .
F30 C35F 1.285(11) .
C30 C31 1.419(16) .
C30 C30A 1.522(16) .
C30A C30B 1.3900 .
C30A C30F 1.3900 .
C30B C30C 1.3900 .
C30C C30D 1.3900 .
C30D C30E 1.3900 .
C30E C30F 1.3900 .
C31 C32 1.4202 .
C32 C33 1.356(18) .
C32 H32 0.9500 .
C33 C34 1.40(2) .
C33 H33 0.9500 .
C34 C35 1.34(2) .
C35 C36 1.387(16) .
C35 C35A 1.553(15) .
C35A C35B 1.3900 .
C35A C35F 1.3900 .
C35B C35C 1.3900 .
C35C C35D 1.3900 .
C35D C35E 1.3900 .
C35E C35F 1.3900 .
C36 C37 1.4354 .
C37 C38 1.362(16) .
C37 H37 0.9500 .
C38 C39 1.444(19) .
C38 H38 0.9500 .
C39 C40 1.403(18) .
C40 C40A 1.516(14) .
C40A C40B 1.3900 .
C40A C40F 1.3900 .
C40B C40C 1.3900 .
C40C C40D 1.3900 .
C40C H40C 0.9500 .
C40D C40E 1.3900 .
C40D H40D 0.9500 .
C40E C40F 1.3900 .
C40E H40E 0.9500 .
C40F H40F 0.9500 .
C40G C40L 1.367(18) .
C40G C40H 1.516(19) .
C40H C40I 1.48(2) .
C40I C40J 1.321(19) .
C40J C40K 1.504(19) .
C40K C40L 1.444(19) .
C40L C40M 1.43(2) .
C41 C42 1.60(4) .
C41 H41A 0.9800 .
C41 H41B 0.9800 .
C41 H41C 0.9800 .
C42 C43 1.2833 .
C42 H42A 0.9900 .
C42 H42B 0.9900 .
C43 C44 1.4470 .
C43 H43A 0.9900 .
C43 H43B 0.9900 .
C44 C45 1.4270 .
C44 H44A 0.9900 .
C44 H44B 0.9900 .
C45 C46 1.5293 .
C45 H45A 0.9900 .
C45 H45B 0.9900 .
C46 H46A 0.9800 .
C46 H46B 0.9800 .
C46 H46C 0.9800 .
C45' C46' 1.4440 .
C46' C46' 1.65(4) 7_445
C53 C54 1.64(2) 2
C53 C54 1.6449 .
C54 C55 1.6892 .
C55 C56 1.7307 .
C47 C48 1.3428 .
C48 C49 1.4512 .
C49 C50 1.5202 .
C50 C51 0.7551 .
C51 C52 1.5236 .
C49' C50' 1.0884 .

loop_
_geom_hbond_atom_site_label_D
_geom_hbond_atom_site_label_H
_geom_hbond_atom_site_label_A
_geom_hbond_distance_DH
_geom_hbond_distance_HA
_geom_hbond_distance_DA
_geom_hbond_angle_DHA
N11 H11A N6 0.91(2) 2.00(5) 2.868(12) 160(11)
